data_4029680
loop_
_publ_author_name
'Zhou, Ping-Xin'
'Ye, Yu-Ying'
'Ma, Jun-Wei'
'Zheng, Lan'
'Tang, Qian'
'Qiu, Yi-Feng'
'Song, Bo'
'Qiu, Zi-Hang'
'Xu, Peng-Fei'
'Liang, Yong-Min'

_publ_section_title
;
 Palladium-Catalyzed/Norbornene-Mediated ortho-Amination/N-Tosylhydrazone
 Insertion Reaction: An Approach to the Synthesis of ortho-Aminated
 Vinylarenes.
;
_journal_issue 14
_journal_name_full 'The Journal of organic chemistry'
_journal_page_first 6627
_journal_page_last 6633
_journal_paper_doi 10.1021/jo501125b
_journal_volume 79
_journal_year 2014
_chemical_formula_moiety 'C19 H21 N O'
_chemical_formula_sum 'C19 H21 N O'
_chemical_formula_weight 279.37
_chemical_name_systematic
;
 ?
;
_space_group_crystal_system orthorhombic
_space_group_IT_number 19
_space_group_name_Hall 'P 2ac 2ab'
_space_group_name_H-M_alt 'P 21 21 21'
_symmetry_space_group_name_Hall 'P 2ac 2ab'
_symmetry_space_group_name_H-M 'P 21 21 21'
_atom_sites_solution_hydrogens geom
_atom_sites_solution_primary direct
_audit_creation_date 2014-04-09
_audit_creation_method
;
Olex2 1.2
(compiled 2014.03.20 svn.r2914 for OlexSys, GUI svn.r4816)
;
_cell_angle_alpha 90
_cell_angle_beta 90
_cell_angle_gamma 90
_cell_formula_units_Z 4
_cell_length_a 6.7432(5)
_cell_length_b 7.9837(5)
_cell_length_c 30.723(2)
_cell_measurement_reflns_used 933
_cell_measurement_temperature 294.26(10)
_cell_measurement_theta_max 20.9100
_cell_measurement_theta_min 3.6710
_cell_volume 1653.99(19)
_computing_cell_refinement
;
CrysAlisPro, Agilent Technologies,
Version 1.171.36.28 (release 01-02-2013 CrysAlis171 .NET)
(compiled Feb  1 2013,16:14:44)
;
_computing_data_collection
;
CrysAlisPro, Agilent Technologies,
Version 1.171.36.28 (release 01-02-2013 CrysAlis171 .NET)
(compiled Feb  1 2013,16:14:44)
;
_computing_data_reduction
;
CrysAlisPro, Agilent Technologies,
Version 1.171.36.28 (release 01-02-2013 CrysAlis171 .NET)
(compiled Feb  1 2013,16:14:44)
;
_computing_molecular_graphics 'Olex2 (Dolomanov et al., 2009)'
_computing_publication_material 'Olex2 (Dolomanov et al., 2009)'
_computing_structure_refinement 'ShelXL (Sheldrick, 2008)'
_computing_structure_solution 'ShelXS (Sheldrick, 2008)'
_diffrn_ambient_temperature 294.26(10)
_diffrn_detector_area_resol_mean 16.0733
_diffrn_measured_fraction_theta_full 0.997
_diffrn_measured_fraction_theta_max 0.998
_diffrn_measurement_device_type 'SuperNova, Dual, Cu at zero, Eos'
_diffrn_measurement_method '\w scans'
_diffrn_orient_matrix_UB_11 -0.0024830000
_diffrn_orient_matrix_UB_12 0.0852549000
_diffrn_orient_matrix_UB_13 0.0064809000
_diffrn_orient_matrix_UB_21 -0.0573288000
_diffrn_orient_matrix_UB_22 0.0198942000
_diffrn_orient_matrix_UB_23 -0.0186443000
_diffrn_orient_matrix_UB_31 -0.0881392000
_diffrn_orient_matrix_UB_32 -0.0153635000
_diffrn_orient_matrix_UB_33 0.0119601000
_diffrn_radiation_monochromator mirror
_diffrn_radiation_type MoK\a
_diffrn_radiation_wavelength 0.71073
_diffrn_reflns_av_R_equivalents 0.0352
_diffrn_reflns_av_unetI/netI 0.0687
_diffrn_reflns_Laue_measured_fraction_full 0.997
_diffrn_reflns_Laue_measured_fraction_max 0.998
_diffrn_reflns_limit_h_max 8
_diffrn_reflns_limit_h_min -6
_diffrn_reflns_limit_k_max 5
_diffrn_reflns_limit_k_min -9
_diffrn_reflns_limit_l_max 21
_diffrn_reflns_limit_l_min -37
_diffrn_reflns_number 4752
_diffrn_reflns_point_group_measured_fraction_full 0.914
_diffrn_reflns_point_group_measured_fraction_max 0.909
_diffrn_reflns_theta_full 25.500
_diffrn_reflns_theta_max 26.019
_diffrn_reflns_theta_min 3.093
_diffrn_source 'SuperNova (Mo) X-ray Source'
_exptl_absorpt_coefficient_mu 0.069
_exptl_absorpt_correction_T_max 1.00000
_exptl_absorpt_correction_T_min 0.46604
_exptl_absorpt_correction_type multi-scan
_exptl_absorpt_process_details
;
CrysAlisPro, Agilent Technologies,
Version 1.171.36.28 (release 01-02-2013 CrysAlis171 .NET)
(compiled Feb  1 2013,16:14:44)
Empirical absorption correction using spherical harmonics,
 implemented in SCALE3 ABSPACK scaling algorithm.
;
_exptl_crystal_colour 'clear light colourless'
_exptl_crystal_density_diffrn 1.122
_exptl_crystal_description block
_exptl_crystal_F_000 600
_exptl_crystal_size_max 0.35
_exptl_crystal_size_mid 0.23
_exptl_crystal_size_min 0.12
_refine_diff_density_max 0.167
_refine_diff_density_min -0.127
_refine_diff_density_rms 0.034
_refine_ls_abs_structure_details
;
 Flack x determined using 441 quotients [(I+)-(I-)]/[(I+)+(I-)]
 (Parsons and Flack (2004), Acta Cryst. A60, s61).
;
_refine_ls_abs_structure_Flack 2.6(10)
_refine_ls_extinction_coef 0.011(2)
_refine_ls_extinction_expression Fc^*^=kFc[1+0.001xFc^2^\l^3^/sin(2\q)]^-1/4^
_refine_ls_extinction_method SHELXL
_refine_ls_goodness_of_fit_ref 1.051
_refine_ls_hydrogen_treatment constr
_refine_ls_matrix_type full
_refine_ls_number_parameters 192
_refine_ls_number_reflns 2964
_refine_ls_number_restraints 0
_refine_ls_restrained_S_all 1.051
_refine_ls_R_factor_all 0.1084
_refine_ls_R_factor_gt 0.0631
_refine_ls_shift/su_max 0.000
_refine_ls_shift/su_mean 0.000
_refine_ls_structure_factor_coef Fsqd
_refine_ls_weighting_details
;
 w=1/[\s^2^(Fo^2^)+(0.0455P)^2^+0.1717P]
 where P=(Fo^2^+2Fc^2^)/3
;
_refine_ls_weighting_scheme calc
_refine_ls_wR_factor_gt 0.1310
_refine_ls_wR_factor_ref 0.1613
_reflns_Friedel_coverage 0.548
_reflns_Friedel_fraction_full 0.794
_reflns_Friedel_fraction_max 0.782
_reflns_number_gt 1717
_reflns_number_total 2964
_reflns_threshold_expression 'I > 2\s(I)'
_cod_data_source_file jo501125b_si_001.cif
_cod_data_source_block zhoupx0403
_cod_depositor_comments 'Adding full bibliography for 4029679--4029680.cif.'
_cod_original_cell_volume 1654.0(2)
_cod_database_code 4029680
_shelxl_version_number 2013-2
_shelx_space_group_comment
;
The symmetry employed for this shelxl refinement is uniquely defined
by the following loop, which should always be used as a source of
symmetry information in preference to the above space-group names.
They are only intended as comments.
;
_reflns_odcompleteness_completeness 99.65
_reflns_odcompleteness_iscentric 1
_reflns_odcompleteness_theta 26.32
_olex2_refinement_description
;
1. Fixed Uiso
 At 1.2 times of:
  All C(H) groups, All C(H,H) groups
 At 1.5 times of:
  All C(H,H,H) groups
2.a Secondary CH2 refined with riding coordinates:
 C14(H14A,H14B), C15(H15A,H15B), C16(H16A,H16B), C17(H17A,H17B)
2.b Aromatic/amide H refined with riding coordinates:
 C1(H1), C2(H2), C3(H3), C4(H4), C5(H5), C10(H10), C11(H11), C12(H12)
2.c X=CH2 refined with riding coordinates:
 C21(H21A,H21B)
2.d Idealised Me refined as rotating group:
 C18(H18A,H18B,H18C)
;

loop_
_space_group_symop_operation_xyz
'x, y, z'
'-x+1/2, -y, z+1/2'
'x+1/2, -y+1/2, -z'
'-x, y+1/2, -z+1/2'

loop_
_atom_site_label
_atom_site_type_symbol
_atom_site_fract_x
_atom_site_fract_y
_atom_site_fract_z
_atom_site_U_iso_or_equiv
_atom_site_adp_type
_atom_site_occupancy
_atom_site_site_symmetry_order
_atom_site_calc_flag
_atom_site_refinement_flags_posn
_atom_site_refinement_flags_adp
N1 N -0.2688(5) -0.9095(5) -0.07818(11) 0.0517(9) Uani 1 1 d . .
O1 O -0.5505(5) -0.6528(5) -0.06433(12) 0.0835(12) Uani 1 1 d . .
C1 C -0.2948(10) -0.9005(9) -0.20112(19) 0.102(2) Uani 1 1 d . .
H1 H -0.4271 -0.9335 -0.2014 0.123 Uiso 1 1 calc R U
C2 C -0.2315(14) -0.7663(11) -0.2272(2) 0.127(3) Uani 1 1 d . .
H2 H -0.3224 -0.7107 -0.2448 0.153 Uiso 1 1 calc R U
C3 C -0.0373(15) -0.7165(10) -0.2270(2) 0.122(3) Uani 1 1 d . .
H3 H 0.0041 -0.6280 -0.2445 0.146 Uiso 1 1 calc R U
C4 C 0.0933(11) -0.7972(8) -0.2012(2) 0.098(2) Uani 1 1 d . .
H4 H 0.2252 -0.7633 -0.2007 0.118 Uiso 1 1 calc R U
C5 C 0.0331(9) -0.9294(7) -0.17556(17) 0.0773(15) Uani 1 1 d . .
H5 H 0.1258 -0.9837 -0.1581 0.093 Uiso 1 1 calc R U
C6 C -0.1601(8) -0.9829(7) -0.17508(15) 0.0651(14) Uani 1 1 d . .
C7 C -0.2206(7) -1.1284(7) -0.14812(16) 0.0640(13) Uani 1 1 d . .
C8 C -0.1076(6) -1.1573(6) -0.10681(14) 0.0543(11) Uani 1 1 d . .
C9 C 0.0273(7) -1.2891(6) -0.10253(17) 0.0644(13) Uani 1 1 d . .
C10 C 0.1311(7) -1.3060(7) -0.06381(18) 0.0729(14) Uani 1 1 d . .
H10 H 0.2211 -1.3934 -0.0607 0.087 Uiso 1 1 calc R U
C11 C 0.1038(7) -1.1966(7) -0.03001(17) 0.0692(14) Uani 1 1 d . .
H11 H 0.1741 -1.2111 -0.0042 0.083 Uiso 1 1 calc R U
C12 C -0.0269(6) -1.0654(6) -0.03403(15) 0.0600(12) Uani 1 1 d . .
H12 H -0.0442 -0.9907 -0.0111 0.072 Uiso 1 1 calc R U
C13 C -0.1331(6) -1.0446(6) -0.07246(13) 0.0495(10) Uani 1 1 d . .
C14 C -0.4738(6) -0.9486(7) -0.06748(17) 0.0730(15) Uani 1 1 d . .
H14A H -0.4875 -0.9623 -0.0363 0.088 Uiso 1 1 calc R U
H14B H -0.5123 -1.0527 -0.0814 0.088 Uiso 1 1 calc R U
C15 C -0.6053(7) -0.8097(8) -0.0828(2) 0.0914(19) Uani 1 1 d . .
H15A H -0.5980 -0.8022 -0.1143 0.110 Uiso 1 1 calc R U
H15B H -0.7415 -0.8349 -0.0750 0.110 Uiso 1 1 calc R U
C16 C -0.3530(7) -0.6176(7) -0.0745(2) 0.0828(16) Uani 1 1 d . .
H16A H -0.3162 -0.5110 -0.0617 0.099 Uiso 1 1 calc R U
H16B H -0.3395 -0.6075 -0.1059 0.099 Uiso 1 1 calc R U
C17 C -0.2149(7) -0.7511(6) -0.05834(18) 0.0699(14) Uani 1 1 d . .
H17A H -0.0793 -0.7227 -0.0659 0.084 Uiso 1 1 calc R U
H17B H -0.2241 -0.7597 -0.0269 0.084 Uiso 1 1 calc R U
C18 C 0.0677(9) -1.4092(7) -0.1393(2) 0.0935(18) Uani 1 1 d . .
H18A H 0.1082 -1.3477 -0.1646 0.140 Uiso 1 1 calc R U
H18B H -0.0507 -1.4712 -0.1457 0.140 Uiso 1 1 calc R U
H18C H 0.1711 -1.4853 -0.1309 0.140 Uiso 1 1 calc R U
C21 C -0.3646(9) -1.2308(8) -0.1597(2) 0.111(2) Uani 1 1 d . .
H21A H -0.4325 -1.2131 -0.1856 0.134 Uiso 1 1 calc R U
H21B H -0.3983 -1.3206 -0.1419 0.134 Uiso 1 1 calc R U

loop_
_atom_site_aniso_label
_atom_site_aniso_U_11
_atom_site_aniso_U_22
_atom_site_aniso_U_33
_atom_site_aniso_U_23
_atom_site_aniso_U_13
_atom_site_aniso_U_12
N1 0.0428(18) 0.053(2) 0.060(2) 0.004(2) 0.0009(15) 0.0047(19)
O1 0.064(2) 0.081(3) 0.105(3) -0.003(3) 0.0088(19) 0.024(2)
C1 0.115(5) 0.114(5) 0.079(4) 0.019(4) -0.017(3) 0.018(5)
C2 0.173(7) 0.128(7) 0.081(5) 0.043(5) -0.026(5) 0.023(7)
C3 0.196(8) 0.096(5) 0.074(4) 0.022(4) 0.004(5) -0.009(7)
C4 0.134(5) 0.088(5) 0.072(4) 0.008(4) 0.007(4) -0.018(5)
C5 0.098(4) 0.070(4) 0.064(3) 0.003(3) -0.001(3) 0.002(4)
C6 0.078(3) 0.067(4) 0.050(3) -0.002(3) -0.004(2) 0.014(3)
C7 0.071(3) 0.058(3) 0.063(3) -0.002(3) -0.007(2) -0.002(3)
C8 0.056(3) 0.052(3) 0.055(2) 0.004(2) 0.000(2) 0.000(3)
C9 0.063(3) 0.051(3) 0.079(3) 0.002(3) 0.009(2) 0.005(3)
C10 0.065(3) 0.065(3) 0.089(4) 0.017(3) 0.000(3) 0.016(3)
C11 0.062(3) 0.076(4) 0.070(3) 0.021(3) -0.004(2) 0.012(3)
C12 0.056(2) 0.068(3) 0.057(2) 0.014(3) 0.000(2) 0.011(3)
C13 0.042(2) 0.051(3) 0.055(2) 0.012(2) 0.0038(18) 0.005(2)
C14 0.051(3) 0.075(3) 0.093(4) 0.006(3) 0.005(2) 0.000(3)
C15 0.053(3) 0.100(5) 0.121(5) 0.001(4) -0.007(3) 0.015(4)
C16 0.084(4) 0.060(3) 0.104(4) 0.002(3) 0.013(3) 0.013(3)
C17 0.053(3) 0.059(3) 0.097(4) -0.003(3) -0.003(3) 0.004(3)
C18 0.104(4) 0.074(4) 0.103(4) -0.006(4) 0.012(3) 0.011(4)
C21 0.115(5) 0.106(5) 0.113(5) 0.012(5) -0.041(4) -0.025(5)

loop_
_atom_type_symbol
_atom_type_description
_atom_type_scat_dispersion_real
_atom_type_scat_dispersion_imag
_atom_type_scat_source
C C 0.0033 0.0016 'International Tables Vol C Tables 4.2.6.8 and 6.1.1.4'
H H 0.0000 0.0000 'International Tables Vol C Tables 4.2.6.8 and 6.1.1.4'
N N 0.0061 0.0033 'International Tables Vol C Tables 4.2.6.8 and 6.1.1.4'
O O 0.0106 0.0060 'International Tables Vol C Tables 4.2.6.8 and 6.1.1.4'

loop_
_geom_angle_atom_site_label_1
_geom_angle_atom_site_label_2
_geom_angle_atom_site_label_3
_geom_angle
C13 N1 C14 114.8(4)
C13 N1 C17 116.5(3)
C17 N1 C14 109.3(4)
C16 O1 C15 109.6(4)
C2 C1 H1 120.2
C6 C1 H1 120.2
C6 C1 C2 119.7(7)
C1 C2 H2 119.7
C3 C2 C1 120.7(7)
C3 C2 H2 119.7
C2 C3 H3 120.4
C4 C3 C2 119.2(7)
C4 C3 H3 120.4
C3 C4 H4 119.7
C3 C4 C5 120.6(7)
C5 C4 H4 119.7
C4 C5 H5 119.2
C6 C5 C4 121.6(6)
C6 C5 H5 119.2
C1 C6 C7 121.1(5)
C5 C6 C1 118.1(6)
C5 C6 C7 120.7(5)
C6 C7 C8 117.0(4)
C21 C7 C6 122.5(5)
C21 C7 C8 120.5(5)
C9 C8 C7 121.8(4)
C9 C8 C13 119.6(4)
C13 C8 C7 118.5(4)
C8 C9 C18 121.8(5)
C10 C9 C8 118.8(5)
C10 C9 C18 119.4(5)
C9 C10 H10 119.3
C11 C10 C9 121.4(5)
C11 C10 H10 119.3
C10 C11 H11 119.9
C10 C11 C12 120.3(5)
C12 C11 H11 119.9
C11 C12 H12 120.1
C11 C12 C13 119.8(5)
C13 C12 H12 120.1
C8 C13 N1 118.2(4)
C12 C13 N1 121.7(4)
C12 C13 C8 120.1(4)
N1 C14 H14A 109.8
N1 C14 H14B 109.8
N1 C14 C15 109.5(4)
H14A C14 H14B 108.2
C15 C14 H14A 109.8
C15 C14 H14B 109.8
O1 C15 C14 111.9(4)
O1 C15 H15A 109.2
O1 C15 H15B 109.2
C14 C15 H15A 109.2
C14 C15 H15B 109.2
H15A C15 H15B 107.9
O1 C16 H16A 109.2
O1 C16 H16B 109.2
O1 C16 C17 112.0(4)
H16A C16 H16B 107.9
C17 C16 H16A 109.2
C17 C16 H16B 109.2
N1 C17 C16 108.9(4)
N1 C17 H17A 109.9
N1 C17 H17B 109.9
C16 C17 H17A 109.9
C16 C17 H17B 109.9
H17A C17 H17B 108.3
C9 C18 H18A 109.5
C9 C18 H18B 109.5
C9 C18 H18C 109.5
H18A C18 H18B 109.5
H18A C18 H18C 109.5
H18B C18 H18C 109.5
C7 C21 H21A 120.0
C7 C21 H21B 120.0
H21A C21 H21B 120.0

loop_
_geom_bond_atom_site_label_1
_geom_bond_atom_site_label_2
_geom_bond_distance
N1 C13 1.426(5)
N1 C14 1.455(5)
N1 C17 1.450(6)
O1 C15 1.424(7)
O1 C16 1.397(5)
C1 H1 0.9300
C1 C2 1.404(9)
C1 C6 1.378(7)
C2 H2 0.9300
C2 C3 1.368(10)
C3 H3 0.9300
C3 C4 1.349(9)
C4 H4 0.9300
C4 C5 1.378(8)
C5 H5 0.9300
C5 C6 1.371(6)
C6 C7 1.484(7)
C7 C8 1.498(6)
C7 C21 1.318(7)
C8 C9 1.397(6)
C8 C13 1.398(6)
C9 C10 1.387(7)
C9 C18 1.506(7)
C10 H10 0.9300
C10 C11 1.369(7)
C11 H11 0.9300
C11 C12 1.374(6)
C12 H12 0.9300
C12 C13 1.391(5)
C14 H14A 0.9700
C14 H14B 0.9700
C14 C15 1.496(7)
C15 H15A 0.9700
C15 H15B 0.9700
C16 H16A 0.9700
C16 H16B 0.9700
C16 C17 1.501(6)
C17 H17A 0.9700
C17 H17B 0.9700
C18 H18A 0.9600
C18 H18B 0.9600
C18 H18C 0.9600
C21 H21A 0.9300
C21 H21B 0.9300

loop_
_geom_torsion_atom_site_label_1
_geom_torsion_atom_site_label_2
_geom_torsion_atom_site_label_3
_geom_torsion_atom_site_label_4
_geom_torsion
N1 C14 C15 O1 -57.5(6)
O1 C16 C17 N1 59.7(6)
C1 C2 C3 C4 -0.4(12)
C1 C6 C7 C8 -150.9(5)
C1 C6 C7 C21 30.2(8)
C2 C1 C6 C5 0.3(9)
C2 C1 C6 C7 -178.2(5)
C2 C3 C4 C5 0.6(11)
C3 C4 C5 C6 -0.4(9)
C4 C5 C6 C1 -0.1(8)
C4 C5 C6 C7 178.4(5)
C5 C6 C7 C8 30.8(7)
C5 C6 C7 C21 -148.1(6)
C6 C1 C2 C3 0.0(11)
C6 C7 C8 C9 -107.2(5)
C6 C7 C8 C13 70.2(5)
C7 C8 C9 C10 178.2(5)
C7 C8 C9 C18 0.3(7)
C7 C8 C13 N1 1.3(6)
C7 C8 C13 C12 -178.5(4)
C8 C9 C10 C11 0.0(7)
C9 C8 C13 N1 178.7(4)
C9 C8 C13 C12 -1.0(6)
C9 C10 C11 C12 -0.7(7)
C10 C11 C12 C13 0.5(7)
C11 C12 C13 N1 -179.4(4)
C11 C12 C13 C8 0.3(6)
C13 N1 C14 C15 -169.2(4)
C13 N1 C17 C16 169.5(4)
C13 C8 C9 C10 0.8(7)
C13 C8 C9 C18 -177.0(4)
C14 N1 C13 C8 86.5(5)
C14 N1 C13 C12 -93.8(5)
C14 N1 C17 C16 -58.2(5)
C15 O1 C16 C17 -58.4(6)
C16 O1 C15 C14 57.5(6)
C17 N1 C13 C8 -143.9(4)
C17 N1 C13 C12 35.9(6)
C17 N1 C14 C15 57.7(5)
C18 C9 C10 C11 177.9(5)
C21 C7 C8 C9 71.7(7)
C21 C7 C8 C13 -110.9(6)
